data_2221497
loop_
_publ_author_name
'Fun, Hoong-Kun'
'John, Jain'
'Jebas, Samuel Robinson'
'Balasubramanian, T.'

_publ_section_title
;
 Bis(2-aminothiazolium) succinate succinic acid
;
_journal_coeditor_code SJ2582
_journal_issue 4
_journal_name_full 'Acta Crystallographica Section E'
_journal_page_first o744
_journal_paper_doi 10.1107/S1600536809007004
_journal_volume 65
_journal_year 2009
_chemical_formula_iupac '2C3 H5 N2 S +, C4 H4 O4 2-, C4 H6 O4'
_chemical_formula_moiety '2(C3 H5 N2 S +), C4 H4 O4 2-, C4 H6 O4'
_chemical_formula_sum 'C14 H20 N4 O8 S2'
_chemical_formula_weight 436.46
_chemical_name_systematic
;
Bis(2-aminothiazolium) succinate succinic acid solvate
;
_space_group_IT_number 14
_symmetry_cell_setting monoclinic
_symmetry_space_group_name_Hall '-P 2yn'
_symmetry_space_group_name_H-M 'P 1 21/n 1'
_atom_sites_solution_hydrogens difmap
_atom_sites_solution_primary direct
_atom_sites_solution_secondary difmap
_audit_creation_method SHELXL-97
_cell_angle_alpha 90.00
_cell_angle_beta 105.9610(10)
_cell_angle_gamma 90.00
_cell_formula_units_Z 2
_cell_length_a 10.1680(2)
_cell_length_b 5.10120(10)
_cell_length_c 18.3850(4)
_cell_measurement_reflns_used 9994
_cell_measurement_temperature 100
_cell_measurement_theta_max 40.08
_cell_measurement_theta_min 2.30
_cell_volume 916.85(3)
_computing_cell_refinement 'SAINT (Bruker, 2005)'
_computing_data_collection 'APEX2 (Bruker, 2005)'
_computing_data_reduction 'SAINT (Bruker, 2005)'
_computing_molecular_graphics 'SHELXTL (Sheldrick, 2008)'
_computing_publication_material
;
SHELXTL (Sheldrick, 2008) and PLATON (Spek, 2009)
;
_computing_structure_refinement 'SHELXTL (Sheldrick, 2008)'
_computing_structure_solution 'SHELXTL (Sheldrick, 2008)'
_diffrn_ambient_temperature 100
_diffrn_measured_fraction_theta_full 0.990
_diffrn_measured_fraction_theta_max 0.990
_diffrn_measurement_device_type 'Bruker SMART APEXII CCD area-detector'
_diffrn_measurement_method '\f and \w'
_diffrn_radiation_monochromator graphite
_diffrn_radiation_source 'fine-focus sealed tube'
_diffrn_radiation_type MoK\a
_diffrn_radiation_wavelength 0.71073
_diffrn_reflns_av_R_equivalents 0.0216
_diffrn_reflns_av_sigmaI/netI 0.0153
_diffrn_reflns_limit_h_max 16
_diffrn_reflns_limit_h_min -16
_diffrn_reflns_limit_k_max 7
_diffrn_reflns_limit_k_min -7
_diffrn_reflns_limit_l_max 24
_diffrn_reflns_limit_l_min -28
_diffrn_reflns_number 16689
_diffrn_reflns_theta_full 34.00
_diffrn_reflns_theta_max 34.00
_diffrn_reflns_theta_min 2.08
_diffrn_standards_number 0
_exptl_absorpt_coefficient_mu 0.344
_exptl_absorpt_correction_T_max 0.8974
_exptl_absorpt_correction_T_min 0.8263
_exptl_absorpt_correction_type multi-scan
_exptl_absorpt_process_details '(SADABS; Bruker, 2005)'
_exptl_crystal_colour yellow
_exptl_crystal_density_diffrn 1.581
_exptl_crystal_density_method 'not measured'
_exptl_crystal_description block
_exptl_crystal_F_000 456
_exptl_crystal_size_max 0.58
_exptl_crystal_size_mid 0.42
_exptl_crystal_size_min 0.32
_refine_diff_density_max 0.449
_refine_diff_density_min -0.354
_refine_ls_extinction_method none
_refine_ls_goodness_of_fit_ref 1.039
_refine_ls_hydrogen_treatment refall
_refine_ls_matrix_type full
_refine_ls_number_parameters 167
_refine_ls_number_reflns 3691
_refine_ls_number_restraints 0
_refine_ls_restrained_S_all 1.039
_refine_ls_R_factor_all 0.0287
_refine_ls_R_factor_gt 0.0265
_refine_ls_shift/su_max 0.001
_refine_ls_shift/su_max_lt 0.001
_refine_ls_shift/su_mean 0.000
_refine_ls_structure_factor_coef Fsqd
_refine_ls_weighting_details 'calc w=1/[\s^2^(Fo^2^)+(0.0423P)^2^+0.2556P] where P=(Fo^2^+2Fc^2^)/3'
_refine_ls_weighting_scheme calc
_refine_ls_wR_factor_gt 0.0745
_refine_ls_wR_factor_ref 0.0767
_reflns_number_gt 3442
_reflns_number_total 3691
_reflns_threshold_expression I>2\s(I)
_cod_data_source_file sj2582.cif
_cod_data_source_block I
_cod_depositor_comments
;
The following automatic conversions were performed:
'_symmetry_cell_setting' value 'Monoclinic' changed to 'monoclinic'
according to '/home/saulius/struct/CIF-dictionaries/cif_core.dic'
dictionary named 'cif_core.dic' version 2.4.1 from 2010-06-29.

Automatic conversion script
Id: cif_fix_enum 1527 2010-12-29 10:47:43Z saulius 

The following automatic conversions were performed:

'_symmetry_cell_setting' value 'Monoclinic' changed to 'monoclinic'
according to /home/saulius/struct/CIF-dictionaries/cif_core.dic
dictionary named 'cif_core.dic' version 2.4.1 from 2010-06-29.

Automatic conversion script
Id: cif_fix_values 1715 2011-07-08 13:25:40Z adriana 
;
_cod_original_sg_symbol_H-M 'P 21/n'
_cod_database_code 2221497
_cod_database_fobs_code 2221497

loop_
_symmetry_equiv_pos_as_xyz
'x, y, z'
'-x+1/2, y+1/2, -z+1/2'
'-x, -y, -z'
'x-1/2, -y-1/2, z-1/2'

loop_
_atom_site_type_symbol
_atom_site_label
_atom_site_fract_x
_atom_site_fract_y
_atom_site_fract_z
_atom_site_U_iso_or_equiv
_atom_site_adp_type
_atom_site_calc_flag
_atom_site_refinement_flags
_atom_site_occupancy
_atom_site_disorder_assembly
_atom_site_disorder_group
S S1 0.398521(18) 0.38496(4) 0.154349(10) 0.01603(6) Uani d . 1 . .
O O1 0.64045(5) 0.89655(11) 0.12963(3) 0.01367(10) Uani d . 1 . .
O O2 0.77343(5) 1.19344(12) 0.09559(3) 0.01562(10) Uani d . 1 . .
O O3 0.80012(6) 0.57645(12) 0.00894(3) 0.01703(11) Uani d . 1 . .
O O4 0.99583(6) 0.66022(12) 0.09808(3) 0.01646(11) Uani d . 1 . .
N N1 0.52407(6) 0.60443(12) 0.27794(3) 0.01361(11) Uani d . 1 . .
N N2 0.63526(6) 0.22575(14) 0.25269(4) 0.01565(12) Uani d . 1 . .
C C1 0.32820(7) 0.66562(16) 0.18253(4) 0.01749(13) Uani d . 1 . .
C C2 0.40776(7) 0.75502(15) 0.24905(4) 0.01599(13) Uani d . 1 . .
C C3 0.53433(7) 0.39842(14) 0.23509(4) 0.01261(12) Uani d . 1 . .
C C4 0.66461(6) 1.05440(14) 0.08264(4) 0.01101(11) Uani d . 1 . .
C C5 0.56100(7) 1.09079(14) 0.00653(4) 0.01307(12) Uani d . 1 . .
C C6 0.91584(7) 0.70771(13) 0.03682(4) 0.01173(11) Uani d . 1 . .
C C7 0.93722(7) 0.91684(14) -0.01673(4) 0.01291(12) Uani d . 1 . .
H H1 0.2400(13) 0.731(3) 0.1506(7) 0.027(3) Uiso d . 1 . .
H H2 0.3948(13) 0.900(2) 0.2779(7) 0.023(3) Uiso d . 1 . .
H H7A 0.8557(13) 1.025(3) -0.0314(7) 0.023(3) Uiso d . 1 . .
H H7B 0.9449(13) 0.826(3) -0.0630(7) 0.025(3) Uiso d . 1 . .
H H1N2 0.7022(15) 0.248(3) 0.2933(8) 0.035(4) Uiso d . 1 . .
H H2N2 0.6384(13) 0.100(3) 0.2197(7) 0.025(3) Uiso d . 1 . .
H H1C5 0.6093(14) 1.070(3) -0.0333(8) 0.030(3) Uiso d . 1 . .
H H2C5 0.5330(13) 1.280(3) 0.0047(8) 0.030(3) Uiso d . 1 . .
H H1N1 0.5877(14) 0.640(3) 0.3188(8) 0.031(3) Uiso d . 1 . .
H H1O3 0.7940(17) 0.447(4) 0.0401(9) 0.052(5) Uiso d . 1 . .

loop_
_atom_site_aniso_label
_atom_site_aniso_U_11
_atom_site_aniso_U_22
_atom_site_aniso_U_33
_atom_site_aniso_U_12
_atom_site_aniso_U_13
_atom_site_aniso_U_23
S1 0.01505(8) 0.01672(9) 0.01227(8) -0.00239(5) -0.00303(6) 0.00025(5)
O1 0.0141(2) 0.0152(2) 0.0103(2) -0.00308(17) 0.00095(16) 0.00264(16)
O2 0.0127(2) 0.0175(2) 0.0136(2) -0.00582(18) -0.00159(17) 0.00353(18)
O3 0.0150(2) 0.0181(3) 0.0151(2) -0.00693(18) -0.00061(18) 0.00485(19)
O4 0.0145(2) 0.0178(2) 0.0146(2) -0.00236(18) -0.00011(18) 0.00380(19)
N1 0.0128(2) 0.0147(3) 0.0116(2) 0.00017(19) 0.00047(19) -0.00062(19)
N2 0.0141(2) 0.0176(3) 0.0128(2) 0.0022(2) -0.0003(2) -0.0030(2)
C1 0.0137(3) 0.0171(3) 0.0189(3) -0.0001(2) -0.0001(2) 0.0044(3)
C2 0.0141(3) 0.0152(3) 0.0179(3) 0.0014(2) 0.0031(2) 0.0022(2)
C3 0.0119(3) 0.0143(3) 0.0102(2) -0.0016(2) 0.0008(2) 0.0004(2)
C4 0.0106(2) 0.0116(3) 0.0097(2) -0.0009(2) 0.00098(19) 0.0002(2)
C5 0.0115(2) 0.0153(3) 0.0101(2) -0.0035(2) -0.0009(2) 0.0027(2)
C6 0.0113(2) 0.0111(3) 0.0127(3) -0.0006(2) 0.0032(2) 0.0002(2)
C7 0.0129(3) 0.0129(3) 0.0122(3) -0.0022(2) 0.0023(2) 0.0018(2)

loop_
_atom_type_symbol
_atom_type_description
_atom_type_scat_dispersion_real
_atom_type_scat_dispersion_imag
_atom_type_scat_source
C C 0.0033 0.0016 'International Tables Vol C Tables 4.2.6.8 and 6.1.1.4'
H H 0.0000 0.0000 'International Tables Vol C Tables 4.2.6.8 and 6.1.1.4'
N N 0.0061 0.0033 'International Tables Vol C Tables 4.2.6.8 and 6.1.1.4'
O O 0.0106 0.0060 'International Tables Vol C Tables 4.2.6.8 and 6.1.1.4'
S S 0.1246 0.1234 'International Tables Vol C Tables 4.2.6.8 and 6.1.1.4'

loop_
_geom_angle_atom_site_label_1
_geom_angle_atom_site_label_2
_geom_angle_atom_site_label_3
_geom_angle_site_symmetry_1
_geom_angle_site_symmetry_3
_geom_angle
_geom_angle_publ_flag
C3 S1 C1 . . 90.47(3) ?
C6 O3 H1O3 . . 109.7(10) ?
C3 N1 C2 . . 113.99(6) ?
C3 N1 H1N1 . . 121.0(9) ?
C2 N1 H1N1 . . 125.0(9) ?
C3 N2 H1N2 . . 119.6(10) ?
C3 N2 H2N2 . . 118.9(8) ?
H1N2 N2 H2N2 . . 121.0(13) ?
C2 C1 S1 . . 110.81(6) ?
C2 C1 H1 . . 130.3(8) ?
S1 C1 H1 . . 118.9(8) ?
C1 C2 N1 . . 113.33(7) ?
C1 C2 H2 . . 129.5(8) ?
N1 C2 H2 . . 117.2(8) ?
N2 C3 N1 . . 124.12(6) ?
N2 C3 S1 . . 124.49(5) ?
N1 C3 S1 . . 111.38(5) ?
O1 C4 O2 . . 123.42(6) ?
O1 C4 C5 . . 119.82(6) ?
O2 C4 C5 . . 116.75(6) ?
C5 C5 C4 3_675 . 113.78(7) ?
C5 C5 H1C5 3_675 . 111.6(8) ?
C4 C5 H1C5 . . 108.0(8) ?
C5 C5 H2C5 3_675 . 111.7(8) ?
C4 C5 H2C5 . . 105.5(8) ?
H1C5 C5 H2C5 . . 105.7(11) ?
O4 C6 O3 . . 123.50(6) ?
O4 C6 C7 . . 124.39(6) ?
O3 C6 C7 . . 112.10(6) ?
C6 C7 C7 . 3_775 112.82(7) ?
C6 C7 H7A . . 108.6(7) ?
C7 C7 H7A 3_775 . 110.8(8) ?
C6 C7 H7B . . 106.9(8) ?
C7 C7 H7B 3_775 . 110.7(7) ?
H7A C7 H7B . . 106.8(10) ?

loop_
_geom_bond_atom_site_label_1
_geom_bond_atom_site_label_2
_geom_bond_site_symmetry_2
_geom_bond_distance
_geom_bond_publ_flag
S1 C3 . 1.7285(7) ?
S1 C1 . 1.7416(9) ?
O1 C4 . 1.2538(8) ?
O2 C4 . 1.2802(8) ?
O3 C6 . 1.3281(8) ?
O3 H1O3 . 0.887(18) ?
O4 C6 . 1.2185(8) ?
N1 C3 . 1.3346(9) ?
N1 C2 . 1.3877(9) ?
N1 H1N1 . 0.864(14) ?
N2 C3 . 1.3233(9) ?
N2 H1N2 . 0.868(15) ?
N2 H2N2 . 0.888(13) ?
C1 C2 . 1.3468(11) ?
C1 H1 . 0.986(13) ?
C2 H2 . 0.941(13) ?
C4 C5 . 1.5139(9) ?
C5 C5 3_675 1.5135(14) ?
C5 H1C5 . 0.993(14) ?
C5 H2C5 . 1.003(14) ?
C6 C7 . 1.5075(10) ?
C7 C7 3_775 1.5153(14) ?
C7 H7A . 0.970(13) ?
C7 H7B . 0.989(13) ?

loop_
_geom_hbond_atom_site_label_D
_geom_hbond_atom_site_label_H
_geom_hbond_atom_site_label_A
_geom_hbond_site_symmetry_A
_geom_hbond_distance_DH
_geom_hbond_distance_HA
_geom_hbond_distance_DA
_geom_hbond_angle_DHA
N2 H1N2 O1 2_645 0.868(15) 1.974(15) 2.8156(9) 163.0(14)
N2 H2N2 O1 1_545 0.889(14) 1.959(13) 2.8297(9) 165.7(13)
N1 H1N1 O2 2_645 0.865(14) 1.823(14) 2.6868(8) 176.2(15)
O3 H1O3 O2 1_545 0.888(19) 1.696(19) 2.5820(8) 176.5(19)
C1 H1 O4 1_455 0.985(13) 2.431(14) 3.3086(10) 148.2(12)

loop_
_geom_torsion_atom_site_label_1
_geom_torsion_atom_site_label_2
_geom_torsion_atom_site_label_3
_geom_torsion_atom_site_label_4
_geom_torsion_site_symmetry_1
_geom_torsion_site_symmetry_2
_geom_torsion_site_symmetry_3
_geom_torsion_site_symmetry_4
_geom_torsion
_geom_torsion_publ_flag
C3 S1 C1 C2 . . . . 0.33(6) ?
S1 C1 C2 N1 . . . . 0.18(9) ?
C3 N1 C2 C1 . . . . -0.80(9) ?
C2 N1 C3 N2 . . . . -178.46(7) ?
C2 N1 C3 S1 . . . . 1.04(8) ?
C1 S1 C3 N2 . . . . 178.72(7) ?
C1 S1 C3 N1 . . . . -0.78(6) ?
O1 C4 C5 C5 . . . 3_675 -4.29(11) ?
O2 C4 C5 C5 . . . 3_675 176.67(8) ?
O4 C6 C7 C7 . . . 3_775 -5.84(12) ?
O3 C6 C7 C7 . . . 3_775 175.31(7) ?
